data_4066565
loop_
_publ_author_name
'Figueroa, Joshua S.'
'Piro, Nicholas A.'
'Mindiola, Daniel J.'
'Fickes, Michael G.'
'Cummins, Christopher C.'

_publ_section_title
;
 Niobaziridine Hydrides&#x2020;
;
_journal_issue 21
_journal_name_full Organometallics
_journal_page_first 5215
_journal_paper_doi 10.1021/om100522p
_journal_volume 29
_journal_year 2010
_chemical_formula_sum 'C44 H69 N4 Nb'
_chemical_formula_weight 746.94
_chemical_name_common '[Nb(=NCH(tBu)CH(tBu)NAr)(N[Np]Ar)2]'
_chemical_name_systematic
; 
 ? 
;
_space_group_IT_number 14
_symmetry_cell_setting monoclinic
_symmetry_space_group_name_Hall '-P 2ybc'
_symmetry_space_group_name_H-M 'P 1 21/c 1'
_atom_sites_solution_hydrogens geom
_atom_sites_solution_primary direct
_atom_sites_solution_secondary difmap
_audit_creation_method SHELXL-97
_cell_angle_alpha 90.00
_cell_angle_beta 91.2730(10)
_cell_angle_gamma 90.00
_cell_formula_units_Z 4
_cell_length_a 10.6846(9)
_cell_length_b 22.2912(19)
_cell_length_c 18.3029(16)
_cell_measurement_reflns_used 17478
_cell_measurement_temperature 153(2)
_cell_measurement_theta_max 23.30
_cell_measurement_theta_min 2.23
_cell_volume 4358.2(6)
_computing_cell_refinement 'Bruker SMART'
_computing_data_collection 'Bruker SMART'
_computing_data_reduction 'Bruker SHELXTL'
_computing_molecular_graphics 'Bruker SHELXTL'
_computing_publication_material 'Bruker SHELXTL'
_computing_structure_refinement 'SHELXL-97 (Sheldrick, 1997)'
_computing_structure_solution 'SHELXS-97 (Sheldrick, 1990)'
_diffrn_ambient_temperature 153(2)
_diffrn_measured_fraction_theta_full 0.994
_diffrn_measured_fraction_theta_max 0.994
_diffrn_measurement_device_type 'CCD area detector'
_diffrn_measurement_method 'phi and omega scans'
_diffrn_radiation_monochromator graphite
_diffrn_radiation_source 'fine-focus sealed tube'
_diffrn_radiation_type MoK\a
_diffrn_radiation_wavelength 0.71073
_diffrn_reflns_av_R_equivalents 0.0444
_diffrn_reflns_av_sigmaI/netI 0.0334
_diffrn_reflns_limit_h_max 11
_diffrn_reflns_limit_h_min -11
_diffrn_reflns_limit_k_max 24
_diffrn_reflns_limit_k_min -17
_diffrn_reflns_limit_l_max 20
_diffrn_reflns_limit_l_min -20
_diffrn_reflns_number 17478
_diffrn_reflns_theta_full 23.30
_diffrn_reflns_theta_max 23.30
_diffrn_reflns_theta_min 2.23
_exptl_absorpt_coefficient_mu 0.308
_exptl_absorpt_correction_T_max 0.9698
_exptl_absorpt_correction_T_min 0.9409
_exptl_absorpt_correction_type multi-scan
_exptl_absorpt_process_details SADABS
_exptl_crystal_colour Yellow
_exptl_crystal_density_diffrn 1.138
_exptl_crystal_density_method 'not measured'
_exptl_crystal_description Block
_exptl_crystal_F_000 1608
_exptl_crystal_size_max 0.20
_exptl_crystal_size_mid 0.20
_exptl_crystal_size_min 0.10
_refine_diff_density_max 0.726
_refine_diff_density_min -0.416
_refine_diff_density_rms 0.054
_refine_ls_extinction_method none
_refine_ls_goodness_of_fit_ref 1.054
_refine_ls_hydrogen_treatment mixed
_refine_ls_matrix_type full
_refine_ls_number_parameters 490
_refine_ls_number_reflns 6257
_refine_ls_number_restraints 0
_refine_ls_restrained_S_all 1.054
_refine_ls_R_factor_all 0.0457
_refine_ls_R_factor_gt 0.0391
_refine_ls_shift/su_max 0.001
_refine_ls_shift/su_mean 0.000
_refine_ls_structure_factor_coef Fsqd
_refine_ls_weighting_details 'calc w=1/[\s^2^(Fo^2^)+(0.0407P)^2^+5.2617P] where P=(Fo^2^+2Fc^2^)/3'
_refine_ls_weighting_scheme calc
_refine_ls_wR_factor_gt 0.0963
_refine_ls_wR_factor_ref 0.1006
_reflns_number_gt 5522
_reflns_number_total 6257
_reflns_threshold_expression >2sigma(I)
_cod_data_source_file om100522p_si_002.cif
_cod_data_source_block 01187m
_cod_depositor_comments
;
The following automatic conversions were performed:

'_symmetry_cell_setting' value 'Monoclinic' changed to 'monoclinic'
according to /home/saulius/struct/CIF-dictionaries/cif_core.dic
dictionary named 'cif_core.dic' version 2.4.1 from
2010-06-29.

'_exptl_absorpt_correction_type' value 'Multi-scan'
changed to 'multi-scan' according to
/home/saulius/struct/CIF-dictionaries/cif_core.dic dictionary named
'cif_core.dic' version 2.4.1 from 2010-06-29.

Automatic conversion script
Id: cif_fix_values 1715 2011-07-08 13:25:40Z adriana 
;
_cod_original_sg_symbol_H-M P2(1)/c
_cod_database_code 4066565

loop_
_symmetry_equiv_pos_as_xyz
'x, y, z'
'-x, y+1/2, -z+1/2'
'-x, -y, -z'
'x, -y-1/2, z-1/2'

loop_
_atom_site_label
_atom_site_type_symbol
_atom_site_fract_x
_atom_site_fract_y
_atom_site_fract_z
_atom_site_U_iso_or_equiv
_atom_site_adp_type
_atom_site_occupancy
_atom_site_symmetry_multiplicity
_atom_site_calc_flag
_atom_site_refinement_flags
Nb Nb 0.70214(2) 0.796171(12) 0.225614(14) 0.02810(11) Uani 1 1 d .
N3 N 0.6562(2) 0.71065(11) 0.20062(14) 0.0321(6) Uani 1 1 d .
C31 C 0.5289(3) 0.69449(14) 0.19155(17) 0.0334(7) Uani 1 1 d .
N1 N 0.6372(2) 0.83621(11) 0.31818(14) 0.0338(6) Uani 1 1 d .
N4 N 0.8453(2) 0.75892(11) 0.24180(13) 0.0294(6) Uani 1 1 d .
C41 C 0.8719(3) 0.69468(14) 0.24164(18) 0.0334(7) Uani 1 1 d .
N2 N 0.7308(2) 0.85402(11) 0.14282(13) 0.0333(6) Uani 1 1 d .
C45 C 1.0146(3) 0.70435(18) 0.3512(2) 0.0549(10) Uani 1 1 d .
H45A H 0.9969 0.7465 0.3530 0.082 Uiso 1 1 calc R
H45B H 1.0852 0.6975 0.3208 0.082 Uiso 1 1 calc R
H45C H 1.0333 0.6899 0.3997 0.082 Uiso 1 1 calc R
C11 C 0.7018(3) 0.88207(14) 0.35692(16) 0.0331(7) Uani 1 1 d .
C14 C 0.8460(3) 0.97225(16) 0.42298(18) 0.0449(9) Uani 1 1 d .
C22 C 0.5522(3) 0.91748(15) 0.1666(2) 0.0403(8) Uani 1 1 d .
C18 C 0.4282(3) 0.80594(16) 0.3762(2) 0.0477(9) Uani 1 1 d .
C21 C 0.6213(3) 0.88461(13) 0.11677(17) 0.0342(7) Uani 1 1 d .
C16 C 0.6469(3) 0.93498(14) 0.38147(17) 0.0364(7) Uani 1 1 d .
C42 C 0.9001(3) 0.67086(15) 0.31964(18) 0.0413(8) Uani 1 1 d .
C13 C 0.9033(3) 0.92008(16) 0.39991(18) 0.0439(8) Uani 1 1 d .
C17 C 0.5005(3) 0.83584(17) 0.3143(2) 0.0411(8) Uani 1 1 d .
C311 C 0.6745(4) 0.6140(2) 0.0856(2) 0.0687(13) Uani 1 1 d .
H31A H 0.6941 0.6012 0.0371 0.103 Uiso 1 1 calc R
H31B H 0.6067 0.6422 0.0833 0.103 Uiso 1 1 calc R
H31C H 0.6505 0.5799 0.1141 0.103 Uiso 1 1 calc R
C35 C 0.3483(3) 0.63291(15) 0.21755(18) 0.0416(8) Uani 1 1 d .
C151 C 0.6551(4) 1.03547(16) 0.4434(2) 0.0562(10) Uani 1 1 d .
H15A H 0.5666 1.0333 0.4333 0.084 Uiso 1 1 calc R
H15B H 0.6889 1.0702 0.4199 0.084 Uiso 1 1 calc R
H15C H 0.6698 1.0383 0.4952 0.084 Uiso 1 1 calc R
C37 C 0.7581(3) 0.66478(14) 0.20015(18) 0.0339(7) Uani 1 1 d .
C15 C 0.7178(3) 0.97964(14) 0.41468(17) 0.0405(8) Uani 1 1 d .
C26 C 0.5777(3) 0.88135(15) 0.0443(2) 0.0411(8) Uani 1 1 d .
C36 C 0.4757(3) 0.64384(14) 0.22321(18) 0.0380(8) Uani 1 1 d .
H36A H 0.5269 0.6169 0.2486 0.046 Uiso 1 1 calc R
C38 C 0.7901(3) 0.64381(16) 0.12142(19) 0.0445(8) Uani 1 1 d .
C44 C 0.9328(4) 0.60364(17) 0.3169(2) 0.0580(10) Uani 1 1 d .
H44A H 0.9507 0.5894 0.3655 0.087 Uiso 1 1 calc R
H44B H 1.0049 0.5979 0.2873 0.087 Uiso 1 1 calc R
H44C H 0.8633 0.5817 0.2962 0.087 Uiso 1 1 calc R
C24 C 0.4014(3) 0.94189(17) 0.0731(2) 0.0537(10) Uani 1 1 d .
C25 C 0.4696(3) 0.91060(16) 0.0218(2) 0.0484(9) Uani 1 1 d .
C27 C 0.8450(3) 0.86035(16) 0.09954(19) 0.0389(8) Uani 1 1 d .
C310 C 0.8918(3) 0.59508(17) 0.1253(2) 0.0592(10) Uani 1 1 d .
H31D H 0.9109 0.5822 0.0767 0.089 Uiso 1 1 calc R
H31E H 0.8621 0.5615 0.1528 0.089 Uiso 1 1 calc R
H31F H 0.9659 0.6110 0.1487 0.089 Uiso 1 1 calc R
C32 C 0.4504(3) 0.73383(16) 0.15303(19) 0.0396(8) Uani 1 1 d .
C34 C 0.2724(3) 0.67380(17) 0.1801(2) 0.0498(9) Uani 1 1 d .
H34A H 0.1866 0.6669 0.1765 0.060 Uiso 1 1 calc R
C131 C 1.0432(3) 0.9112(2) 0.4093(2) 0.0695(12) Uani 1 1 d .
H13A H 1.0660 0.8727 0.3901 0.104 Uiso 1 1 calc R
H13B H 1.0660 0.9130 0.4603 0.104 Uiso 1 1 calc R
H13C H 1.0864 0.9422 0.3835 0.104 Uiso 1 1 calc R
C211 C 0.9566(5) 0.9248(2) 0.1924(2) 0.0888(17) Uani 1 1 d .
H21A H 0.8829 0.9271 0.2212 0.133 Uiso 1 1 calc R
H21B H 1.0057 0.9605 0.1994 0.133 Uiso 1 1 calc R
H21C H 1.0051 0.8904 0.2072 0.133 Uiso 1 1 calc R
C33 C 0.3219(3) 0.72463(17) 0.1479(2) 0.0488(9) Uani 1 1 d .
C23 C 0.4405(3) 0.94584(16) 0.1454(2) 0.0507(9) Uani 1 1 d .
C39 C 0.8336(4) 0.69536(18) 0.0741(2) 0.0599(11) Uani 1 1 d .
H39A H 0.8517 0.6807 0.0262 0.090 Uiso 1 1 calc R
H39B H 0.9077 0.7129 0.0957 0.090 Uiso 1 1 calc R
H39C H 0.7688 0.7251 0.0705 0.090 Uiso 1 1 calc R
C43 C 0.7889(3) 0.68046(19) 0.3692(2) 0.0546(10) Uani 1 1 d .
H43A H 0.7679 0.7223 0.3702 0.082 Uiso 1 1 calc R
H43B H 0.8105 0.6672 0.4178 0.082 Uiso 1 1 calc R
H43C H 0.7184 0.6579 0.3509 0.082 Uiso 1 1 calc R
C210 C 0.8436(4) 0.97339(17) 0.0878(3) 0.0656(12) Uani 1 1 d .
H21D H 0.7705 0.9769 0.1171 0.098 Uiso 1 1 calc R
H21E H 0.8186 0.9689 0.0374 0.098 Uiso 1 1 calc R
H21F H 0.8940 1.0088 0.0935 0.098 Uiso 1 1 calc R
C28 C 0.9189(3) 0.91884(16) 0.11228(19) 0.0454(8) Uani 1 1 d .
C12 C 0.8306(3) 0.87546(15) 0.36786(17) 0.0389(8) Uani 1 1 d .
H12A H 0.8687 0.8401 0.3532 0.047 Uiso 1 1 calc R
C351 C 0.2929(3) 0.57752(18) 0.2518(2) 0.0564(10) Uani 1 1 d .
H35A H 0.3584 0.5544 0.2750 0.085 Uiso 1 1 calc R
H35B H 0.2519 0.5537 0.2147 0.085 Uiso 1 1 calc R
H35C H 0.2332 0.5892 0.2876 0.085 Uiso 1 1 calc R
C111 C 0.4135(5) 0.8473(2) 0.4389(3) 0.0944(18) Uani 1 1 d .
H11A H 0.4943 0.8563 0.4601 0.142 Uiso 1 1 calc R
H11B H 0.3624 0.8287 0.4749 0.142 Uiso 1 1 calc R
H11C H 0.3744 0.8838 0.4223 0.142 Uiso 1 1 calc R
C251 C 0.4250(4) 0.90964(19) -0.0574(2) 0.0705(12) Uani 1 1 d .
H25A H 0.4819 0.8863 -0.0856 0.106 Uiso 1 1 calc R
H25B H 0.4220 0.9499 -0.0760 0.106 Uiso 1 1 calc R
H25C H 0.3430 0.8922 -0.0607 0.106 Uiso 1 1 calc R
C231 C 0.3667(4) 0.9805(2) 0.2007(3) 0.0761(13) Uani 1 1 d .
H23A H 0.2928 0.9969 0.1774 0.114 Uiso 1 1 calc R
H23B H 0.4172 1.0126 0.2203 0.114 Uiso 1 1 calc R
H23C H 0.3430 0.9542 0.2395 0.114 Uiso 1 1 calc R
C331 C 0.2390(4) 0.7686(2) 0.1069(3) 0.0848(15) Uani 1 1 d .
H33A H 0.2891 0.8007 0.0885 0.127 Uiso 1 1 calc R
H33B H 0.1777 0.7845 0.1392 0.127 Uiso 1 1 calc R
H33C H 0.1975 0.7485 0.0668 0.127 Uiso 1 1 calc R
C110 C 0.2979(5) 0.7919(3) 0.3446(4) 0.132(3) Uani 1 1 d .
H11D H 0.2485 0.7733 0.3815 0.198 Uiso 1 1 calc R
H11E H 0.3051 0.7651 0.3038 0.198 Uiso 1 1 calc R
H11F H 0.2583 0.8284 0.3287 0.198 Uiso 1 1 calc R
C29 C 1.0361(4) 0.9149(2) 0.0654(3) 0.0730(13) Uani 1 1 d .
H29A H 1.0849 0.9507 0.0716 0.109 Uiso 1 1 calc R
H29B H 1.0113 0.9106 0.0149 0.109 Uiso 1 1 calc R
H29C H 1.0852 0.8808 0.0803 0.109 Uiso 1 1 calc R
C19 C 0.4874(6) 0.7481(2) 0.3978(4) 0.138(3) Uani 1 1 d .
H19A H 0.5692 0.7556 0.4186 0.207 Uiso 1 1 calc R
H19B H 0.4945 0.7229 0.3555 0.207 Uiso 1 1 calc R
H19C H 0.4367 0.7284 0.4332 0.207 Uiso 1 1 calc R
H41A H 0.946(3) 0.6886(12) 0.2133(14) 0.018(7) Uiso 1 1 d .
H27A H 0.823(3) 0.8584(13) 0.0469(17) 0.031(8) Uiso 1 1 d .
H16A H 0.563(3) 0.9402(14) 0.3767(17) 0.035(9) Uiso 1 1 d .
H27B H 0.900(3) 0.8271(15) 0.1113(16) 0.033(8) Uiso 1 1 d .
H17A H 0.467(3) 0.8754(16) 0.3043(17) 0.040(9) Uiso 1 1 d .
H22A H 0.584(3) 0.9239(14) 0.2149(18) 0.035(8) Uiso 1 1 d .
H37A H 0.731(3) 0.6305(14) 0.2273(15) 0.026(8) Uiso 1 1 d .
H32A H 0.484(3) 0.7662(15) 0.1296(17) 0.036(9) Uiso 1 1 d .
H24A H 0.328(3) 0.9619(16) 0.0574(18) 0.049(10) Uiso 1 1 d .
H26A H 0.620(3) 0.8606(15) 0.0101(18) 0.041(9) Uiso 1 1 d .
H14A H 0.894(3) 1.0035(17) 0.4457(19) 0.052(10) Uiso 1 1 d .
H17B H 0.482(3) 0.8144(16) 0.270(2) 0.050(10) Uiso 1 1 d .

loop_
_atom_site_aniso_label
_atom_site_aniso_U_11
_atom_site_aniso_U_22
_atom_site_aniso_U_33
_atom_site_aniso_U_23
_atom_site_aniso_U_13
_atom_site_aniso_U_12
Nb 0.02529(16) 0.02693(16) 0.03207(17) -0.00296(11) 0.00046(11) -0.00003(11)
N3 0.0253(13) 0.0308(14) 0.0401(14) -0.0042(11) -0.0013(11) -0.0008(11)
C31 0.0283(16) 0.0348(18) 0.0371(17) -0.0107(14) -0.0003(13) 0.0007(13)
N1 0.0295(14) 0.0336(15) 0.0384(14) -0.0080(12) 0.0021(11) -0.0024(11)
N4 0.0252(13) 0.0293(14) 0.0335(13) -0.0025(11) -0.0014(10) -0.0027(10)
C41 0.0269(16) 0.0314(18) 0.0421(18) 0.0001(14) 0.0032(14) 0.0014(13)
N2 0.0296(13) 0.0302(14) 0.0400(14) 0.0014(12) 0.0020(11) 0.0035(11)
C45 0.045(2) 0.063(3) 0.056(2) 0.0033(19) -0.0179(18) 0.0026(18)
C11 0.0361(17) 0.0336(17) 0.0296(16) -0.0029(13) 0.0037(13) -0.0031(14)
C14 0.055(2) 0.043(2) 0.0369(18) -0.0090(16) 0.0021(16) -0.0162(18)
C22 0.0378(18) 0.0364(19) 0.047(2) 0.0021(16) 0.0015(16) 0.0032(15)
C18 0.0365(19) 0.045(2) 0.062(2) -0.0154(18) 0.0162(17) -0.0082(16)
C21 0.0304(16) 0.0286(17) 0.0438(18) 0.0039(14) 0.0005(14) -0.0003(13)
C16 0.039(2) 0.0359(19) 0.0341(17) -0.0032(14) 0.0031(15) -0.0022(15)
C42 0.0323(17) 0.044(2) 0.0477(19) 0.0073(16) -0.0034(15) 0.0032(15)
C13 0.0400(19) 0.053(2) 0.0382(18) -0.0096(17) 0.0007(15) -0.0072(17)
C17 0.0330(18) 0.041(2) 0.049(2) -0.0131(17) 0.0014(15) -0.0001(16)
C311 0.048(2) 0.082(3) 0.075(3) -0.047(2) -0.007(2) 0.004(2)
C35 0.0320(18) 0.042(2) 0.051(2) -0.0146(16) 0.0034(15) -0.0073(15)
C151 0.073(3) 0.038(2) 0.057(2) -0.0103(18) 0.003(2) -0.0040(19)
C37 0.0268(16) 0.0298(18) 0.0451(19) -0.0039(15) -0.0008(14) 0.0033(13)
C15 0.053(2) 0.0323(18) 0.0364(17) 0.0000(14) 0.0042(15) -0.0048(16)
C26 0.044(2) 0.0328(18) 0.046(2) 0.0008(16) -0.0022(17) 0.0017(16)
C36 0.0322(17) 0.0358(18) 0.0461(19) -0.0045(15) -0.0017(14) -0.0004(14)
C38 0.0365(18) 0.043(2) 0.054(2) -0.0155(17) -0.0016(16) 0.0060(15)
C44 0.050(2) 0.048(2) 0.075(3) 0.019(2) -0.007(2) 0.0065(18)
C24 0.034(2) 0.046(2) 0.081(3) 0.007(2) -0.0120(19) 0.0056(17)
C25 0.047(2) 0.0380(19) 0.059(2) 0.0054(17) -0.0135(18) -0.0043(17)
C27 0.0347(18) 0.041(2) 0.041(2) 0.0054(16) 0.0050(15) 0.0077(16)
C310 0.048(2) 0.051(2) 0.078(3) -0.028(2) 0.0037(19) 0.0083(18)
C32 0.0347(18) 0.0373(19) 0.047(2) -0.0047(16) -0.0062(15) 0.0007(16)
C34 0.0243(17) 0.058(2) 0.067(2) -0.014(2) -0.0013(16) -0.0009(17)
C131 0.041(2) 0.083(3) 0.084(3) -0.031(3) -0.007(2) -0.008(2)
C211 0.097(4) 0.105(4) 0.063(3) 0.012(3) -0.020(3) -0.056(3)
C33 0.0328(19) 0.050(2) 0.063(2) -0.0077(19) -0.0054(17) 0.0090(16)
C23 0.038(2) 0.041(2) 0.074(3) -0.0005(18) 0.0045(18) 0.0048(16)
C39 0.069(3) 0.068(3) 0.043(2) -0.0111(19) 0.0103(19) 0.010(2)
C43 0.051(2) 0.066(3) 0.046(2) 0.0139(19) 0.0028(17) 0.0031(19)
C210 0.050(2) 0.041(2) 0.106(3) 0.011(2) 0.009(2) -0.0050(18)
C28 0.0376(18) 0.049(2) 0.050(2) 0.0127(17) 0.0029(15) -0.0051(16)
C12 0.0396(18) 0.0397(19) 0.0372(17) -0.0079(15) -0.0008(14) -0.0022(15)
C351 0.042(2) 0.062(3) 0.065(2) -0.007(2) 0.0059(18) -0.0189(18)
C111 0.123(4) 0.090(4) 0.072(3) -0.031(3) 0.045(3) -0.051(3)
C251 0.080(3) 0.060(3) 0.070(3) 0.009(2) -0.032(2) 0.006(2)
C231 0.058(3) 0.073(3) 0.098(3) -0.006(3) 0.013(2) 0.030(2)
C331 0.047(3) 0.081(3) 0.125(4) 0.015(3) -0.024(3) 0.017(2)
C110 0.060(3) 0.206(8) 0.130(5) -0.036(5) 0.032(3) -0.057(4)
C29 0.047(2) 0.073(3) 0.100(3) 0.033(3) 0.018(2) 0.004(2)
C19 0.162(6) 0.070(4) 0.187(7) 0.055(4) 0.131(5) 0.039(4)

loop_
_atom_type_symbol
_atom_type_description
_atom_type_scat_dispersion_real
_atom_type_scat_dispersion_imag
_atom_type_scat_source
C C 0.0033 0.0016 'International Tables Vol C Tables 4.2.6.8 and 6.1.1.4'
H H 0.0000 0.0000 'International Tables Vol C Tables 4.2.6.8 and 6.1.1.4'
N N 0.0061 0.0033 'International Tables Vol C Tables 4.2.6.8 and 6.1.1.4'
Nb Nb -2.0727 0.6215 'International Tables Vol C Tables 4.2.6.8 and 6.1.1.4'

loop_
_geom_angle_atom_site_label_1
_geom_angle_atom_site_label_2
_geom_angle_atom_site_label_3
_geom_angle
N4 Nb N2 106.37(10)
N4 Nb N3 78.38(10)
N2 Nb N3 118.26(10)
N4 Nb N1 112.05(10)
N2 Nb N1 113.72(10)
N3 Nb N1 120.90(10)
C31 N3 C37 121.6(2)
C31 N3 Nb 119.72(19)
C37 N3 Nb 118.33(18)
C32 C31 C36 118.2(3)
C32 C31 N3 117.8(3)
C36 C31 N3 123.9(3)
C11 N1 C17 120.3(3)
C11 N1 Nb 123.94(19)
C17 N1 Nb 108.3(2)
C41 N4 Nb 129.09(19)
N4 C41 C42 111.7(3)
N4 C41 C37 105.6(2)
C42 C41 C37 115.8(3)
C21 N2 C27 117.2(2)
C21 N2 Nb 114.77(18)
C27 N2 Nb 127.2(2)
C12 C11 C16 117.6(3)
C12 C11 N1 117.7(3)
C16 C11 N1 124.6(3)
C15 C14 C13 120.7(3)
C21 C22 C23 121.2(3)
C111 C18 C19 112.6(5)
C111 C18 C110 108.0(4)
C19 C18 C110 107.6(5)
C111 C18 C17 111.4(3)
C19 C18 C17 110.8(3)
C110 C18 C17 106.2(4)
C22 C21 C26 118.6(3)
C22 C21 N2 118.4(3)
C26 C21 N2 123.0(3)
C15 C16 C11 121.3(3)
C43 C42 C45 109.4(3)
C43 C42 C44 109.6(3)
C45 C42 C44 107.8(3)
C43 C42 C41 111.2(3)
C45 C42 C41 108.6(3)
C44 C42 C41 110.1(3)
C12 C13 C14 119.0(3)
C12 C13 C131 119.9(3)
C14 C13 C131 121.2(3)
N1 C17 C18 119.0(3)
C36 C35 C34 118.9(3)
C36 C35 C351 120.4(3)
C34 C35 C351 120.7(3)
N3 C37 C38 112.7(3)
N3 C37 C41 105.3(2)
C38 C37 C41 113.0(3)
C16 C15 C14 119.6(3)
C16 C15 C151 120.1(3)
C14 C15 C151 120.3(3)
C25 C26 C21 121.1(3)
C35 C36 C31 121.3(3)
C39 C38 C311 109.8(3)
C39 C38 C310 109.6(3)
C311 C38 C310 105.9(3)
C39 C38 C37 112.1(3)
C311 C38 C37 109.4(3)
C310 C38 C37 109.8(3)
C23 C24 C25 121.8(3)
C26 C25 C24 118.9(3)
C26 C25 C251 121.4(4)
C24 C25 C251 119.7(3)
N2 C27 C28 115.3(3)
C33 C32 C31 121.6(3)
C33 C34 C35 121.4(3)
C34 C33 C32 118.5(3)
C34 C33 C331 121.1(3)
C32 C33 C331 120.4(4)
C24 C23 C22 118.4(3)
C24 C23 C231 121.5(3)
C22 C23 C231 120.1(4)
C211 C28 C210 110.0(4)
C211 C28 C29 110.1(3)
C210 C28 C29 108.3(3)
C211 C28 C27 110.1(3)
C210 C28 C27 111.5(3)
C29 C28 C27 106.8(3)
C13 C12 C11 121.9(3)

loop_
_geom_bond_atom_site_label_1
_geom_bond_atom_site_label_2
_geom_bond_distance
Nb N4 1.760(2)
Nb N2 2.018(2)
Nb N3 2.018(2)
Nb N1 2.050(2)
N3 C31 1.413(4)
N3 C37 1.493(4)
C31 C32 1.394(5)
C31 C36 1.396(4)
N1 C11 1.415(4)
N1 C17 1.461(4)
N4 C41 1.460(4)
C41 C42 1.547(4)
C41 C37 1.568(4)
N2 C21 1.427(4)
N2 C27 1.476(4)
C45 C42 1.535(5)
C11 C12 1.394(4)
C11 C16 1.396(4)
C14 C15 1.384(5)
C14 C13 1.385(5)
C22 C21 1.394(5)
C22 C23 1.397(5)
C18 C111 1.484(5)
C18 C19 1.486(6)
C18 C110 1.527(6)
C18 C17 1.538(5)
C21 C26 1.397(5)
C16 C15 1.383(5)
C42 C43 1.526(5)
C42 C44 1.540(5)
C13 C12 1.385(4)
C13 C131 1.514(5)
C311 C38 1.537(5)
C35 C36 1.385(4)
C35 C34 1.391(5)
C35 C351 1.512(5)
C151 C15 1.514(5)
C37 C38 1.560(5)
C26 C25 1.382(5)
C38 C39 1.518(5)
C38 C310 1.537(5)
C24 C23 1.382(6)
C24 C25 1.389(5)
C25 C251 1.516(5)
C27 C28 1.540(5)
C32 C33 1.389(5)
C34 C33 1.387(5)
C211 C28 1.517(5)
C33 C331 1.510(5)
C23 C231 1.510(5)
C210 C28 1.521(5)
C28 C29 1.536(5)
